data_2200302
loop_
_publ_author_name
'Nagel, Norbert'
'Schweitzer, Harald'
'Urbach, Hansj\"org'
'Heyse, Winfried'
'M\"uller, Barbara'
'Berchtold, Harald'

_publ_section_title
;
 Ramipril
;
_journal_issue 5
_journal_name_full 'Acta Crystallographica Section E'
_journal_page_first o463
_journal_page_last o465
_journal_paper_doi 10.1107/S1600536801006948
_journal_volume 57
_journal_year 2001
_chemical_formula_iupac 'C23 H32 N2 O5'
_chemical_formula_moiety 'C23 H32 N2 O5'
_chemical_formula_sum 'C23 H32 N2 O5'
_chemical_formula_weight 416.51
_chemical_melting_point 382.15
_chemical_name_common Ramipril
_chemical_name_systematic
;
1-[2-(1-ethoxycarbonyl-3-phenylpropylamino)propionyl]octahydrocyclopenta[b]-
pyrrole-2-carboxylic acid
;
_space_group_IT_number 19
_symmetry_cell_setting orthorhombic
_symmetry_space_group_name_Hall 'P 2ac 2ab'
_symmetry_space_group_name_H-M 'P 21 21 21'
_audit_creation_method SHELXL-97
_cell_angle_alpha 90.00
_cell_angle_beta 90.00
_cell_angle_gamma 90.00
_cell_formula_units_Z 4
_cell_length_a 7.4845(11)
_cell_length_b 13.937(2)
_cell_length_c 22.012(3)
_cell_measurement_reflns_used 2316
_cell_measurement_temperature 293(2)
_cell_measurement_theta_max 18.20
_cell_measurement_theta_min 2.36
_cell_volume 2296.1(6)
_computing_cell_refinement 'SAINT+ (Bruker, 1999)'
_computing_data_collection 'SMART (Bruker, 1999)'
_computing_data_reduction SAINT+
_computing_molecular_graphics 'SHELXTL-PC XP (Bruker, 1998)'
_computing_publication_material SHELXL97
_computing_structure_refinement 'SHELXL97 (Sheldrick, 1997)'
_computing_structure_solution 'SHELXS97 (Sheldrick, 1990)'
_diffrn_ambient_temperature 293(2)
_diffrn_measured_fraction_theta_full .988
_diffrn_measured_fraction_theta_max .988
_diffrn_measurement_device_type 'Bruker AXS four-circle'
_diffrn_measurement_method \w
_diffrn_radiation_monochromator graphite
_diffrn_radiation_source 'rotating anode'
_diffrn_radiation_type MoK\a
_diffrn_radiation_wavelength .71073
_diffrn_reflns_av_R_equivalents .1662
_diffrn_reflns_av_sigmaI/netI .1287
_diffrn_reflns_limit_h_max 8
_diffrn_reflns_limit_h_min -4
_diffrn_reflns_limit_k_max 15
_diffrn_reflns_limit_k_min -15
_diffrn_reflns_limit_l_max 24
_diffrn_reflns_limit_l_min -24
_diffrn_reflns_number 15851
_diffrn_reflns_theta_full 23.31
_diffrn_reflns_theta_max 23.31
_diffrn_reflns_theta_min 2.36
_diffrn_standards_decay_% negligible'
_exptl_absorpt_coefficient_mu .085
_exptl_absorpt_correction_type none
_exptl_crystal_colour colourless
_exptl_crystal_density_diffrn 1.205
_exptl_crystal_density_method 'not measured'
_exptl_crystal_description needle
_exptl_crystal_F_000 896
_exptl_crystal_size_max .7
_exptl_crystal_size_mid .05
_exptl_crystal_size_min .03
_refine_diff_density_max .131
_refine_diff_density_min -.141
_refine_ls_abs_structure_details 'Flack (1983)'
_refine_ls_abs_structure_Flack -2.0(19)
_refine_ls_extinction_coef none
_refine_ls_extinction_method none
_refine_ls_goodness_of_fit_ref .918
_refine_ls_hydrogen_treatment mixed
_refine_ls_matrix_type full
_refine_ls_number_parameters 279
_refine_ls_number_reflns 3291
_refine_ls_number_restraints 0
_refine_ls_restrained_S_all .918
_refine_ls_R_factor_all .1558
_refine_ls_R_factor_gt .0643
_refine_ls_shift/su_max <0.001
_refine_ls_shift/su_mean .000
_refine_ls_structure_factor_coef Fsqd
_refine_ls_weighting_details 'calc w = 1/[\s^2^(Fo^2^)+(0.0263P)^2^] where P = (Fo^2^+2Fc^2^)/3'
_refine_ls_weighting_scheme calc
_refine_ls_wR_factor_ref .0854
_reflns_number_gt 1640
_reflns_number_total 3291
_reflns_threshold_expression I>2\s(I)
_cod_data_source_file cv6021.cif
_cod_data_source_block I
_cod_depositor_comments
;
The following automatic conversions were performed:
'_geom_bond_publ_flag' value 'Y' changed to 'y' according to
'/home/saulius/struct/CIF-dictionaries/cif_core.dic' dictionary named
'cif_core.dic' version 2.4.1 from 2010-06-29 (34
times).

'_geom_bond_publ_flag' value 'N' changed to 'n' according to
'/home/saulius/struct/CIF-dictionaries/cif_core.dic' dictionary named
'cif_core.dic' version 2.4.1 from 2010-06-29 (30 times).

Automatic conversion script
Id: cif_fix_enum 1527 2010-12-29 10:47:43Z saulius 

The following automatic conversions were performed:

'_chemical_melting_point' value '109\%C' was changed to '382.15' - it
was converted from degrees Celsius(C) to Kelvins(K).

Automatic conversion script
Id: cif_fix_values 1646 2011-03-28 12:23:43Z adriana 

The following automatic conversions were performed:

'_chemical_melting_point' value '109\%C' was changed to '382.15' - it
was converted from degrees Celsius(C) to
Kelvins(K).

'_geom_bond_publ_flag' value 'Y' changed to 'y'
according to /home/saulius/struct/CIF-dictionaries/cif_core.dic
dictionary named 'cif_core.dic' version 2.4.1 from 2010-06-29 (34
times).

'_geom_bond_publ_flag' value 'N' changed to 'n' according to
/home/saulius/struct/CIF-dictionaries/cif_core.dic dictionary named
'cif_core.dic' version 2.4.1 from 2010-06-29 (30
times).

'_geom_angle_publ_flag' value 'N' changed to 'n' according
to /home/saulius/struct/CIF-dictionaries/cif_core.dic dictionary
named 'cif_core.dic' version 2.4.1 from 2010-06-29 (76
times).

'_geom_angle_publ_flag' value 'Y' changed to 'y' according
to /home/saulius/struct/CIF-dictionaries/cif_core.dic dictionary
named 'cif_core.dic' version 2.4.1 from 2010-06-29 (43
times).

'_geom_torsion_publ_flag' value 'N' changed to 'n' according
to /home/saulius/struct/CIF-dictionaries/cif_core.dic dictionary
named 'cif_core.dic' version 2.4.1 from 2010-06-29 (58
times).

'_geom_hbond_publ_flag' value 'Y' changed to 'y' according
to /home/saulius/struct/CIF-dictionaries/cif_core.dic dictionary
named 'cif_core.dic' version 2.4.1 from 2010-06-29 (3 times).

Automatic conversion script
Id: cif_fix_values 1715 2011-07-08 13:25:40Z adriana 
;
_cod_original_cell_volume 2296.0(6)
_cod_database_code 2200302
_cod_database_fobs_code 2200302

loop_
_symmetry_equiv_pos_as_xyz
'x, y, z'
'-x+1/2, -y, z+1/2'
'-x, y+1/2, -z+1/2'
'x+1/2, -y+1/2, -z'

loop_
_atom_site_label
_atom_site_fract_x
_atom_site_fract_y
_atom_site_fract_z
_atom_site_U_iso_or_equiv
_atom_site_adp_type
_atom_site_calc_flag
_atom_site_refinement_flags
_atom_site_occupancy
_atom_site_disorder_assembly
_atom_site_disorder_group
_atom_site_type_symbol
O01 .8534(4) .2836(3) .11780(14) .0676(10) Uani d . 1 . . O
H1 .939(7) .336(4) .101(2) .109(19) Uiso d . 1 . . H
O02 .9727(5) .1845(2) .04956(14) .0710(10) Uani d . 1 . . O
O03 .7016(4) -.0561(2) -.00152(12) .0675(10) Uani d . 1 . . O
O04 .8473(4) .2369(2) -.17916(14) .0729(10) Uani d . 1 . . O
O05 .6397(4) .1236(2) -.19571(14) .0803(11) Uani d . 1 . . O
N01 .7448(5) .0376(2) .08079(16) .0547(10) Uani d . 1 . . N
N02 .5954(6) .1032(3) -.07252(18) .0526(12) Uani d . 1 . . N
H2 .589(5) .049(2) -.0805(16) .039(15) Uiso d . 1 . . H
C01 .7351(6) .1286(3) .11407(18) .0584(12) Uani d . 1 . . C
H01 .6144 .1553 .1105 .070 Uiso calc R 1 . . H
C02 .7694(8) .0984(4) .1801(2) .0944(17) Uani d . 1 . . C
H021 .8316 .1487 .2021 .113 Uiso calc R 1 . . H
H022 .6579 .0846 .2008 .113 Uiso calc R 1 . . H
C03 .8840(9) .0091(4) .1756(2) .0900(17) Uani d . 1 . . C
H03 .8515 -.0358 .2080 .108 Uiso calc R 1 . . H
C04 .8450(7) -.0370(3) .1131(2) .0692(15) Uani d . 1 . . C
H04 .7715 -.0947 .1180 .083 Uiso calc R 1 . . H
C05 1.0878(10) .0224(5) .1744(3) .119(2) Uani d . 1 . . C
H051 1.1194 .0833 .1560 .143 Uiso calc R 1 . . H
H052 1.1366 .0201 .2152 .143 Uiso calc R 1 . . H
C06 1.1574(8) -.0604(5) .1366(3) .115(2) Uani d . 1 . . C
H062 1.2775 -.0480 .1220 .138 Uiso calc R 1 . . H
H061 1.1565 -.1199 .1594 .138 Uiso calc R 1 . . H
C07 1.0250(7) -.0628(3) .0852(2) .0769(15) Uani d . 1 . . C
H071 1.0207 -.1262 .0671 .092 Uiso calc R 1 . . H
H072 1.0575 -.0168 .0541 .092 Uiso calc R 1 . . H
C08 .8697(7) .2008(3) .0902(2) .0520(12) Uani d . 1 . . C
C09 .6838(5) .0214(3) .0242(2) .0515(13) Uani d . 1 . . C
C10 .5754(5) .1012(3) -.00601(18) .0483(12) Uani d . 1 . . C
H10 .6131 .1632 .0106 .058 Uiso calc R 1 . . H
C11 .3784(5) .0845(3) .00971(18) .0705(14) Uani d . 1 . . C
H111 .3414 .0232 -.0056 .106 Uiso calc R 1 . . H
H112 .3069 .1341 -.0084 .106 Uiso calc R 1 . . H
H113 .3635 .0859 .0530 .106 Uiso calc R 1 . . H
C12 .7651(6) .1439(3) -.09581(17) .0468(11) Uani d . 1 . . C
H12 .7865 .2047 -.0747 .056 Uiso calc R 1 . . H
C13 .7382(8) .1659(4) -.1625(2) .0581(14) Uani d . 1 . . C
C14 .8554(8) .2576(4) -.2443(2) .0966(19) Uani d . 1 . . C
H141 .8798 .3253 -.2503 .116 Uiso calc R 1 . . H
H142 .7409 .2432 -.2628 .116 Uiso calc R 1 . . H
C15 .9973(9) .1995(4) -.2738(2) .125(2) Uani d . 1 . . C
H151 1.1101 .2128 -.2548 .188 Uiso calc R 1 . . H
H152 1.0037 .2157 -.3162 .188 Uiso calc R 1 . . H
H153 .9697 .1326 -.2695 .188 Uiso calc R 1 . . H
C16 .9326(5) .0823(3) -.08925(17) .0499(12) Uani d . 1 . . C
H161 1.0351 .1199 -.1018 .060 Uiso calc R 1 . . H
H162 .9483 .0666 -.0466 .060 Uiso calc R 1 . . H
C17 .9309(6) -.0108(3) -.12562(19) .0674(13) Uani d . 1 . . C
H171 .8300 -.0495 -.1129 .081 Uiso calc R 1 . . H
H172 .9154 .0041 -.1683 .081 Uiso calc R 1 . . H
C18 1.1002(7) -.0677(3) -.1175(2) .0586(13) Uani d . 1 . . C
C19 1.2530(9) -.0455(3) -.14919(19) .0693(14) Uani d . 1 . . C
H19 1.2520 .0061 -.1760 .083 Uiso calc R 1 . . H
C20 1.4077(8) -.0979(5) -.1421(3) .0842(17) Uani d . 1 . . C
H20 1.5082 -.0830 -.1651 .101 Uiso calc R 1 . . H
C21 1.4137(11) -.1717(5) -.1014(3) .100(2) Uani d . 1 . . C
H21 1.5191 -.2057 -.0952 .119 Uiso calc R 1 . . H
C22 1.2611(11) -.1951(4) -.0696(3) .0953(19) Uani d . 1 . . C
H22 1.2632 -.2462 -.0425 .114 Uiso calc R 1 . . H
C23 1.1063(8) -.1441(4) -.0777(2) .0825(16) Uani d . 1 . . C
H23 1.0043 -.1611 -.0560 .099 Uiso calc R 1 . . H

loop_
_atom_site_aniso_label
_atom_site_aniso_U_11
_atom_site_aniso_U_22
_atom_site_aniso_U_33
_atom_site_aniso_U_12
_atom_site_aniso_U_13
_atom_site_aniso_U_23
O01 .080(3) .060(2) .062(2) -.0136(19) .0148(19) -.009(2)
O02 .086(3) .058(2) .069(2) -.0111(18) .025(2) -.0078(19)
O03 .088(3) .0458(18) .069(2) -.0039(17) -.0168(17) -.0041(18)
O04 .089(3) .079(2) .051(2) .003(2) .005(2) .0188(18)
O05 .095(3) .099(3) .046(2) -.003(2) -.0097(19) -.013(2)
N01 .079(3) .046(2) .039(2) -.005(2) -.006(2) .006(2)
N02 .063(3) .041(3) .054(3) .002(3) -.006(2) -.010(2)
C01 .085(4) .054(3) .037(3) -.011(3) .012(3) .000(3)
C02 .151(5) .081(4) .051(3) -.013(4) .012(4) .002(3)
C03 .138(6) .090(5) .042(3) -.023(4) -.022(4) .020(3)
C04 .082(4) .061(4) .064(4) -.011(3) -.012(3) .018(3)
C05 .153(7) .118(5) .088(5) -.020(5) -.069(5) .009(4)
C06 .120(5) .110(5) .114(5) -.006(4) -.049(5) .038(4)
C07 .084(4) .068(3) .079(4) -.004(3) -.022(4) .024(3)
C08 .059(4) .054(3) .043(3) -.003(3) -.007(3) .000(3)
C09 .056(3) .045(3) .053(3) -.007(3) -.001(3) .013(3)
C10 .059(3) .053(3) .033(3) -.007(3) .001(2) -.006(2)
C11 .055(3) .083(3) .073(3) -.005(3) .006(3) .001(3)
C12 .053(3) .045(3) .043(3) -.001(3) -.005(3) -.010(2)
C13 .071(4) .062(4) .042(4) .020(3) .005(3) -.003(3)
C14 .115(5) .113(5) .062(4) .018(4) .010(4) .031(3)
C15 .140(6) .166(6) .069(4) .015(5) .021(4) .003(4)
C16 .053(3) .052(3) .045(3) .007(3) -.006(2) -.001(2)
C17 .069(3) .069(3) .064(3) .014(3) -.010(3) -.015(3)
C18 .063(4) .050(3) .062(4) .011(3) -.007(3) -.024(3)
C19 .079(4) .060(3) .069(3) .014(4) -.003(4) -.021(3)
C20 .072(5) .077(4) .104(5) .003(4) .002(4) -.041(4)
C21 .106(6) .065(5) .128(6) .027(4) -.038(5) -.035(4)
C22 .110(6) .062(4) .113(5) .021(5) -.015(5) .004(3)
C23 .091(5) .069(4) .088(4) .011(4) -.002(4) -.014(4)

loop_
_atom_type_symbol
_atom_type_description
_atom_type_scat_dispersion_real
_atom_type_scat_dispersion_imag
_atom_type_scat_source
C C .0033 .0016 'International Tables Vol C Tables 4.2.6.8 and 6.1.1.4'
H H .0000 .0000 'International Tables Vol C Tables 4.2.6.8 and 6.1.1.4'
N N .0061 .0033 'International Tables Vol C Tables 4.2.6.8 and 6.1.1.4'
O O .0106 .0060 'International Tables Vol C Tables 4.2.6.8 and 6.1.1.4'

loop_
_geom_angle_atom_site_label_1
_geom_angle_atom_site_label_2
_geom_angle_atom_site_label_3
_geom_angle
_geom_angle_publ_flag
C08 O01 H1 114(2) n
C13 O04 C14 116.1(4) y
C09 N01 C01 126.3(4) y
C09 N01 C04 120.2(4) y
C01 N01 C04 113.4(4) y
C10 N02 C12 116.0(3) y
C10 N02 H2 102(3) n
C12 N02 H2 110(3) n
N01 C01 C08 111.5(4) y
N01 C01 C02 103.2(3) y
C08 C01 C02 113.5(4) y
N01 C01 H01 109.5 n
C08 C01 H01 109.5 n
C02 C01 H01 109.5 n
C03 C02 C01 104.9(4) y
C03 C02 H021 110.8 n
C01 C02 H021 110.8 n
C03 C02 H022 110.8 n
C01 C02 H022 110.8 n
H021 C02 H022 108.8 n
C02 C03 C05 117.6(5) y
C02 C03 C04 107.1(4) y
C05 C03 C04 102.8(5) y
C02 C03 H03 109.6 n
C05 C03 H03 109.6 n
C04 C03 H03 109.6 n
N01 C04 C07 115.1(4) y
N01 C04 C03 103.5(4) y
C07 C04 C03 106.9(4) y
N01 C04 H04 110.4 n
C07 C04 H04 110.4 n
C03 C04 H04 110.4 n
C06 C05 C03 105.0(5) y
C06 C05 H051 110.7 n
C03 C05 H051 110.7 n
C06 C05 H052 110.7 n
C03 C05 H052 110.7 n
H051 C05 H052 108.8 n
C07 C06 C05 101.7(5) y
C07 C06 H062 111.4 n
C05 C06 H062 111.4 n
C07 C06 H061 111.4 n
C05 C06 H061 111.4 n
H062 C06 H061 109.3 n
C06 C07 C04 105.9(4) y
C06 C07 H071 110.6 n
C04 C07 H071 110.6 n
C06 C07 H072 110.6 n
C04 C07 H072 110.6 n
H071 C07 H072 108.7 n
O02 C08 O01 124.8(4) y
O02 C08 C01 124.0(5) y
O01 C08 C01 111.2(4) y
O03 C09 N01 122.6(4) y
O03 C09 C10 119.9(4) y
N01 C09 C10 117.3(4) y
N02 C10 C09 113.1(4) y
N02 C10 C11 109.0(3) y
C09 C10 C11 107.6(3) y
N02 C10 H10 109.1 n
C09 C10 H10 109.1 n
C11 C10 H10 109.1 n
C10 C11 H111 109.5 n
C10 C11 H112 109.5 n
H111 C11 H112 109.5 n
C10 C11 H113 109.5 n
H111 C11 H113 109.5 n
H112 C11 H113 109.5 n
N02 C12 C13 107.4(4) y
N02 C12 C16 117.1(3) y
C13 C12 C16 108.3(3) y
N02 C12 H12 107.9 n
C13 C12 H12 107.9 n
C16 C12 H12 107.9 n
O05 C13 O04 125.2(5) y
O05 C13 C12 125.2(5) y
O04 C13 C12 109.6(5) y
O04 C14 C15 110.5(4) y
O04 C14 H141 109.5 n
C15 C14 H141 109.5 n
O04 C14 H142 109.5 n
C15 C14 H142 109.5 n
H141 C14 H142 108.1 n
C14 C15 H151 109.5 n
C14 C15 H152 109.5 n
H151 C15 H152 109.5 n
C14 C15 H153 109.5 n
H151 C15 H153 109.5 n
H152 C15 H153 109.5 n
C17 C16 C12 115.0(3) n
C17 C16 H161 108.5 n
C12 C16 H161 108.5 n
C17 C16 H162 108.5 n
C12 C16 H162 108.5 n
H161 C16 H162 107.5 n
C18 C17 C16 112.3(3) y
C18 C17 H171 109.1 n
C16 C17 H171 109.1 n
C18 C17 H172 109.1 n
C16 C17 H172 109.1 n
H171 C17 H172 107.9 n
C19 C18 C23 117.9(5) y
C19 C18 C17 121.5(5) y
C23 C18 C17 120.6(6) y
C18 C19 C20 121.5(5) y
C18 C19 H19 119.2 n
C20 C19 H19 119.2 n
C21 C20 C19 120.1(6) y
C21 C20 H20 120.0 n
C19 C20 H20 120.0 n
C20 C21 C22 119.0(7) y
C20 C21 H21 120.5 n
C22 C21 H21 120.5 n
C23 C22 C21 120.8(6) y
C23 C22 H22 119.6 n
C21 C22 H22 119.6 n
C22 C23 C18 120.6(6) y
C22 C23 H23 119.7 n
C18 C23 H23 119.7 n

loop_
_geom_bond_atom_site_label_1
_geom_bond_atom_site_label_2
_geom_bond_site_symmetry_2
_geom_bond_distance
_geom_bond_publ_flag
O01 C08 . 1.311(5) y
O01 H1 . 1.04(6) y
O02 C08 . 1.202(5) y
O03 C09 . 1.226(5) y
O04 C13 . 1.334(5) y
O04 C14 . 1.463(4) y
O05 C13 . 1.194(5) y
N01 C09 . 1.347(4) y
N01 C01 . 1.466(4) y
N01 C04 . 1.467(5) y
N02 C10 . 1.472(5) y
N02 C12 . 1.482(5) y
N02 H2 . .77(3) y
C01 C08 . 1.518(5) y
C01 C02 . 1.534(5) y
C01 H01 . .9800 n
C02 C03 . 1.515(6) y
C02 H021 . .9700 n
C02 H022 . .9700 n
C03 C05 . 1.537(6) y
C03 C04 . 1.546(6) y
C03 H03 . .9800 n
C04 C07 . 1.523(6) y
C04 H04 . .9800 n
C05 C06 . 1.513(6) y
C05 H051 . .9700 n
C05 H052 . .9700 n
C06 C07 . 1.505(6) y
C06 H062 . .9700 n
C06 H061 . .9700 n
C07 H071 . .9700 n
C07 H072 . .9700 n
C09 C10 . 1.529(5) y
C10 C11 . 1.532(5) y
C10 H10 . .9800 n
C11 H111 . .9600 n
C11 H112 . .9600 n
C11 H113 . .9600 n
C12 C13 . 1.513(5) y
C12 C16 . 1.527(5) y
C12 H12 . .9800 n
C14 C15 . 1.485(6) y
C14 H141 . .9700 n
C14 H142 . .9700 n
C15 H151 . .9600 n
C15 H152 . .9600 n
C15 H153 . .9600 n
C16 C17 . 1.524(4) y
C16 H161 . .9700 n
C16 H162 . .9700 n
C17 C18 . 1.506(5) y
C17 H171 . .9700 n
C17 H172 . .9700 n
C18 C19 . 1.374(6) y
C18 C23 . 1.381(6) y
C19 C20 . 1.378(6) y
C19 H19 . .9300 n
C20 C21 . 1.365(7) y
C20 H20 . .9300 n
C21 C22 . 1.378(7) y
C21 H21 . .9300 n
C22 C23 . 1.371(7) y
C22 H22 . .9300 n
C23 H23 . .9300 n

loop_
_geom_hbond_atom_site_label_D
_geom_hbond_atom_site_label_H
_geom_hbond_atom_site_label_A
_geom_hbond_site_symmetry_A
_geom_hbond_distance_DH
_geom_hbond_distance_HA
_geom_hbond_distance_DA
_geom_hbond_angle_DHA
_geom_hbond_publ_flag
O01 H1 N02 4_555 1.04(6) 1.58(6) 2.601(5) 168(4) y
N02 H2 O03 . .78(3) 2.43(3) 2.829(5) 114(3) y
C03 H03 O05 2_655 .98 2.45 3.388(6) 161 y

loop_
_geom_torsion_atom_site_label_1
_geom_torsion_atom_site_label_2
_geom_torsion_atom_site_label_3
_geom_torsion_atom_site_label_4
_geom_torsion
_geom_torsion_publ_flag
C09 N01 C01 C08 -74.4(5) n
C04 N01 C01 C08 100.3(4) n
C09 N01 C01 C02 163.4(4) n
C04 N01 C01 C02 -21.9(5) n
N01 C01 C02 C03 28.0(5) n
C08 C01 C02 C03 -92.8(5) n
C01 C02 C03 C05 89.8(5) n
C01 C02 C03 C04 -25.2(5) n
C09 N01 C04 C07 65.4(5) n
C01 N01 C04 C07 -109.7(4) n
C09 N01 C04 C03 -178.5(4) n
C01 N01 C04 C03 6.4(5) n
C02 C03 C04 N01 12.1(5) n
C05 C03 C04 N01 -112.5(5) n
C02 C03 C04 C07 134.0(4) n
C05 C03 C04 C07 9.4(5) n
C02 C03 C05 C06 -149.4(4) n
C04 C03 C05 C06 -32.1(5) n
C03 C05 C06 C07 42.6(5) n
C05 C06 C07 C04 -36.1(5) n
N01 C04 C07 C06 130.8(4) n
C03 C04 C07 C06 16.6(5) n
N01 C01 C08 O02 -.9(6) n
C02 C01 C08 O02 115.1(5) n
N01 C01 C08 O01 176.4(4) n
C02 C01 C08 O01 -67.6(5) n
C01 N01 C09 O03 177.7(4) n
C04 N01 C09 O03 3.3(6) n
C01 N01 C09 C10 -7.4(6) n
C04 N01 C09 C10 178.2(3) n
C12 N02 C10 C09 -76.2(4) n
C12 N02 C10 C11 164.2(3) n
O03 C09 C10 N02 -35.6(5) n
N01 C09 C10 N02 149.4(4) n
O03 C09 C10 C11 84.7(5) n
N01 C09 C10 C11 -90.3(4) n
C10 N02 C12 C13 -163.9(4) n
C10 N02 C12 C16 74.0(5) n
C14 O04 C13 O05 -5.5(6) n
C14 O04 C13 C12 171.8(4) n
N02 C12 C13 O05 -29.5(6) n
C16 C12 C13 O05 97.8(5) n
N02 C12 C13 O04 153.3(3) n
C16 C12 C13 O04 -79.4(4) n
C13 O04 C14 C15 -89.9(5) n
N02 C12 C16 C17 64.8(4) n
C13 C12 C16 C17 -56.8(5) n
C12 C16 C17 C18 179.5(4) n
C16 C17 C18 C19 -80.5(5) n
C16 C17 C18 C23 99.3(5) n
C23 C18 C19 C20 .6(6) n
C17 C18 C19 C20 -179.6(4) n
C18 C19 C20 C21 -2.3(7) n
C19 C20 C21 C22 2.7(8) n
C20 C21 C22 C23 -1.4(9) n
C21 C22 C23 C18 -.3(8) n
C19 C18 C23 C22 .7(7) n
C17 C18 C23 C22 -179.1(4) n

loop_
_cod_related_entry_id
_cod_related_entry_database
_cod_related_entry_code
1 ChemSpider 4514937
